data_7011984
loop_
_publ_author_name
'Baker, Charles F.'
'Barker, Marten G.'
'Blake, Alexander J.'
'Wilson, Claire'
'Gregory, Duncan H.'

_publ_section_title
;
 New families of mixed alkaline-earth nitridomolybdates and
 nitridotungstates, (Ba,Sr)3[MN4] (M = Mo, W)
;
_journal_issue 21
_journal_name_full 'Journal of the Chemical Society, Dalton Transactions'
_journal_page_first 3961
_journal_page_last 3966
_journal_paper_doi 10.1039/b206427h
_journal_year 2002
_chemical_formula_moiety 'Sr0.74 Ba2.26 W N4'
_chemical_formula_sum 'Ba2.26 N4 Sr0.74 W'
_chemical_formula_weight 615.18
_chemical_name_common 'strontium barium nitridotungstate'
_chemical_name_systematic
;
tri (strontium/barium) nitridotungstate (VI)
;
_space_group_IT_number 61
_symmetry_cell_setting orthorhombic
_symmetry_space_group_name_Hall '-P 2ac 2ab'
_symmetry_space_group_name_H-M 'P b c a'
_atom_sites_solution_primary direct
_atom_sites_solution_secondary difmap
_audit_creation_method SHELXL-97
_cell_angle_alpha 90.000(5)
_cell_angle_beta 90.000(5)
_cell_angle_gamma 90.000(5)
_cell_formula_units_Z 8
_cell_length_a 10.702(5)
_cell_length_b 10.132(5)
_cell_length_c 12.036(5)
_cell_measurement_reflns_used 897
_cell_measurement_temperature 150(2)
_cell_measurement_theta_max 27.98
_cell_measurement_theta_min 3.25
_cell_volume 1305.1(10)
_computing_cell_refinement 'Bruker SAINT V6.02'
_computing_data_collection 'Bruker SMART V5.054'
_computing_data_reduction 'Bruker SHELXTL'
_computing_molecular_graphics 'ATOMS 4.1 (Dowty, 1998)'
_computing_publication_material 'SHELXL-97 (Sheldrick, 1997)'
_computing_structure_refinement 'SHELXL-97 (Sheldrick, 1997)'
_computing_structure_solution 'SIR97 (Giacovazzo, 1997)'
_diffrn_ambient_temperature 150(2)
_diffrn_measured_fraction_theta_full 0.802
_diffrn_measured_fraction_theta_max 0.802
_diffrn_measurement_device_type 'Bruker Smart CCD'
_diffrn_measurement_method omega
_diffrn_radiation_monochromator graphite
_diffrn_radiation_source 'normal-focus sealed tube'
_diffrn_radiation_type MoK\a
_diffrn_radiation_wavelength 0.71073
_diffrn_reflns_av_R_equivalents 0.047
_diffrn_reflns_av_sigmaI/netI 0.0489
_diffrn_reflns_limit_h_max 8
_diffrn_reflns_limit_h_min -14
_diffrn_reflns_limit_k_max 13
_diffrn_reflns_limit_k_min -13
_diffrn_reflns_limit_l_max 16
_diffrn_reflns_limit_l_min -13
_diffrn_reflns_number 6277
_diffrn_reflns_theta_full 28.77
_diffrn_reflns_theta_max 28.77
_diffrn_reflns_theta_min 3.24
_diffrn_standards_decay_% 0
_exptl_absorpt_coefficient_mu 36.933
_exptl_absorpt_correction_T_max 0.217
_exptl_absorpt_correction_T_min 0.123
_exptl_absorpt_correction_type multi-scan
_exptl_absorpt_process_details SADABS
_exptl_crystal_colour brown
_exptl_crystal_density_diffrn 6.262
_exptl_crystal_density_meas ?
_exptl_crystal_density_method .
_exptl_crystal_description block
_exptl_crystal_F_000 2054
_exptl_crystal_size_max 0.10
_exptl_crystal_size_mid 0.05
_exptl_crystal_size_min 0.04
_refine_diff_density_max 2.327
_refine_diff_density_min -2.375
_refine_diff_density_rms 0.406
_refine_ls_extinction_method none
_refine_ls_goodness_of_fit_ref 0.926
_refine_ls_matrix_type full
_refine_ls_number_parameters 75
_refine_ls_number_reflns 1560
_refine_ls_number_restraints 24
_refine_ls_restrained_S_all 0.920
_refine_ls_R_factor_all 0.0432
_refine_ls_R_factor_gt 0.0284
_refine_ls_shift/su_max 0.001
_refine_ls_shift/su_mean 0.000
_refine_ls_structure_factor_coef Fsqd
_refine_ls_weighting_details 'w=1/[\s^2^(Fo^2^)+(0.0194P)^2^+0.0000P] where P=(Fo^2^+2Fc^2^)/3'
_refine_ls_weighting_scheme calc
_refine_ls_wR_factor_gt 0.0500
_refine_ls_wR_factor_ref 0.0522
_reflns_number_gt 1198
_reflns_number_total 1813
_reflns_threshold_expression >2sigma(I)
_cod_data_source_file b206427h.txt
_cod_data_source_block srba3wn4
_cod_depositor_comments
;
The following automatic conversions were performed:

'_refine_ls_weighting_scheme' value 'calc
w=1/[\s^2^(Fo^2^)+(0.0194P)^2^+0.0000P] where P=(Fo^2^+2Fc^2^)/3' was
changed to 'calc'. New tag '_refine_ls_weighting_details' was
created. The value of the new tag was set to
'w=1/[\s^2^(Fo^2^)+(0.0194P)^2^+0.0000P] where P=(Fo^2^+2Fc^2^)/3'.

Automatic conversion script
Id: cif_fix_values 3143 2015-03-26 13:38:13Z robertas 
;
_cod_original_sg_symbol_H-M Pbca
_cod_database_code 7011984

loop_
_symmetry_equiv_pos_as_xyz
'x, y, z'
'-x+1/2, -y, z+1/2'
'x+1/2, -y+1/2, -z'
'-x, y+1/2, -z+1/2'
'-x, -y, -z'
'x-1/2, y, -z-1/2'
'-x-1/2, y-1/2, z'
'x, -y-1/2, z-1/2'

loop_
_atom_site_label
_atom_site_type_symbol
_atom_site_fract_x
_atom_site_fract_y
_atom_site_fract_z
_atom_site_U_iso_or_equiv
_atom_site_adp_type
_atom_site_occupancy
_atom_site_calc_flag
_atom_site_refinement_flags
_atom_site_disorder_assembly
_atom_site_disorder_group
W1 W 0.40320(3) -0.29896(4) -0.11497(3) 0.00766(11) Uani 1 d . . .
Ba1 Ba 0.72634(5) -0.30709(6) -0.11616(5) 0.00994(14) Uani 1 d . . .
Ba2 Ba 0.47116(5) -0.62723(5) -0.14615(5) 0.00839(18) Uani 0.951(7) d P . .
Sr2 Sr 0.47116(5) -0.62723(5) -0.14615(5) 0.00839(18) Uani 0.049(7) d P . .
Ba3 Ba 0.37541(6) 0.03190(7) -0.10525(6) 0.0073(2) Uani 0.319(7) d P . .
Sr3 Sr 0.37541(6) 0.03190(7) -0.10525(6) 0.0073(2) Uani 0.681(7) d P . .
N1 N 0.5052(7) -0.1835(8) -0.0339(6) 0.0118(17) Uani 1 d U . .
N2 N 0.2725(7) -0.2035(8) -0.1811(7) 0.0152(18) Uani 1 d U . .
N3 N 0.5032(7) -0.3798(8) -0.2227(6) 0.0111(17) Uani 1 d U . .
N4 N 0.3399(7) -0.4271(8) -0.0169(6) 0.0112(17) Uani 1 d U . .

loop_
_atom_site_aniso_label
_atom_site_aniso_U_11
_atom_site_aniso_U_22
_atom_site_aniso_U_33
_atom_site_aniso_U_23
_atom_site_aniso_U_13
_atom_site_aniso_U_12
W1 0.00732(19) 0.0104(2) 0.0053(2) -0.00138(16) -0.00012(15) 0.00002(14)
Ba1 0.0086(3) 0.0147(3) 0.0066(3) -0.0004(2) -0.0011(2) -0.0003(2)
Ba2 0.0105(3) 0.0079(3) 0.0067(3) 0.0000(2) 0.0002(2) -0.0003(2)
Sr2 0.0105(3) 0.0079(3) 0.0067(3) 0.0000(2) 0.0002(2) -0.0003(2)
Ba3 0.0088(4) 0.0080(4) 0.0053(4) 0.0001(3) 0.0004(3) -0.0002(3)
Sr3 0.0088(4) 0.0080(4) 0.0053(4) 0.0001(3) 0.0004(3) -0.0002(3)
N1 0.012(2) 0.013(2) 0.010(2) 0.0008(17) -0.0002(17) 0.0007(17)
N2 0.015(2) 0.015(2) 0.015(2) -0.0012(18) -0.0021(18) 0.0019(18)
N3 0.013(2) 0.010(2) 0.011(2) -0.0002(18) 0.0012(17) -0.0012(17)
N4 0.011(2) 0.013(2) 0.010(2) -0.0009(18) 0.0006(17) -0.0006(17)

loop_
_atom_type_symbol
_atom_type_description
_atom_type_scat_dispersion_real
_atom_type_scat_dispersion_imag
_atom_type_scat_source
N N 0.0061 0.0033 'International Tables Vol C Tables 4.2.6.8 and 6.1.1.4'
Sr Sr -1.5307 3.2498 'International Tables Vol C Tables 4.2.6.8 and 6.1.1.4'
Ba Ba -0.3244 2.2819 'International Tables Vol C Tables 4.2.6.8 and 6.1.1.4'
W W -0.8490 6.8722 'International Tables Vol C Tables 4.2.6.8 and 6.1.1.4'

loop_
_geom_angle_atom_site_label_1
_geom_angle_atom_site_label_2
_geom_angle_atom_site_label_3
_geom_angle
_geom_angle_site_symmetry_1
_geom_angle_site_symmetry_3
_geom_angle_publ_flag
N3 W1 N1 107.5(3) . . ?
N3 W1 N2 111.0(3) . . ?
N1 W1 N2 109.5(3) . . ?
N3 W1 N4 109.8(3) . . ?
N1 W1 N4 108.3(3) . . ?
N2 W1 N4 110.7(3) . . ?
N3 W1 Ba3 120.7(2) . . ?
N1 W1 Ba3 54.0(2) . . ?
N2 W1 Ba3 55.7(2) . . ?
N4 W1 Ba3 129.3(2) . . ?
N3 W1 Ba2 51.5(2) . . ?
N1 W1 Ba2 122.6(2) . . ?
N2 W1 Ba2 127.7(2) . . ?
N4 W1 Ba2 58.3(2) . . ?
Ba3 W1 Ba2 171.578(19) . . ?
N3 W1 Sr3 107.5(2) . 7_655 ?
N1 W1 Sr3 142.9(2) . 7_655 ?
N2 W1 Sr3 68.0(2) . 7_655 ?
N4 W1 Sr3 47.4(2) . 7_655 ?
Ba3 W1 Sr3 114.71(3) . 7_655 ?
Ba2 W1 Sr3 72.79(3) . 7_655 ?
N3 W1 Ba3 107.5(2) . 7_655 ?
N1 W1 Ba3 142.9(2) . 7_655 ?
N2 W1 Ba3 68.0(2) . 7_655 ?
N4 W1 Ba3 47.4(2) . 7_655 ?
Ba3 W1 Ba3 114.71(3) . 7_655 ?
Ba2 W1 Ba3 72.79(3) . 7_655 ?
Sr3 W1 Ba3 0.00(3) 7_655 7_655 ?
N3 W1 Ba1 54.2(2) . . ?
N1 W1 Ba1 55.6(2) . . ?
N2 W1 Ba1 139.0(2) . . ?
N4 W1 Ba1 110.2(2) . . ?
Ba3 W1 Ba1 96.439(19) . . ?
Ba2 W1 Ba1 76.359(17) . . ?
Sr3 W1 Ba1 148.71(3) 7_655 . ?
Ba3 W1 Ba1 148.71(3) 7_655 . ?
N3 W1 Sr2 108.0(2) . 5_645 ?
N1 W1 Sr2 56.1(2) . 5_645 ?
N2 W1 Sr2 141.0(2) . 5_645 ?
N4 W1 Sr2 55.0(2) . 5_645 ?
Ba3 W1 Sr2 102.44(2) . 5_645 ?
Ba2 W1 Sr2 79.01(2) . 5_645 ?
Sr3 W1 Sr2 101.30(2) 7_655 5_645 ?
Ba3 W1 Sr2 101.30(2) 7_655 5_645 ?
Ba1 W1 Sr2 67.32(2) . 5_645 ?
N2 Ba1 N3 81.1(2) 6_655 . ?
N2 Ba1 N1 107.1(2) 6_655 . ?
N3 Ba1 N1 64.4(2) . . ?
N2 Ba1 N4 95.6(2) 6_655 3_545 ?
N3 Ba1 N4 140.1(2) . 3_545 ?
N1 Ba1 N4 79.1(2) . 3_545 ?
N2 Ba1 N4 144.7(2) 6_655 5_645 ?
N3 Ba1 N4 79.6(2) . 5_645 ?
N1 Ba1 N4 90.7(2) . 5_645 ?
N4 Ba1 N4 118.0(2) 3_545 5_645 ?
N2 Ba1 W1 100.22(17) 6_655 . ?
N3 Ba1 W1 32.67(16) . . ?
N1 Ba1 W1 32.79(16) . . ?
N4 Ba1 W1 111.74(13) 3_545 . ?
N4 Ba1 W1 78.30(13) 5_645 . ?
N2 Ba1 N1 108.7(2) 6_655 3_545 ?
N3 Ba1 N1 163.0(2) . 3_545 ?
N1 Ba1 N1 122.78(6) . 3_545 ?
N4 Ba1 N1 54.55(19) 3_545 3_545 ?
N4 Ba1 N1 84.73(19) 5_645 3_545 ?
W1 Ba1 N1 148.60(13) . 3_545 ?
N2 Ba1 W1 119.67(17) 6_655 3_545 ?
N3 Ba1 W1 153.50(15) . 3_545 ?
N1 Ba1 W1 92.16(16) . 3_545 ?
N4 Ba1 W1 32.11(14) 3_545 3_545 ?
N4 Ba1 W1 88.90(14) 5_645 3_545 ?
W1 Ba1 W1 121.68(2) . 3_545 ?
N1 Ba1 W1 30.95(13) 3_545 3_545 ?
N2 Ba1 N2 149.05(18) 6_655 3_545 ?
N3 Ba1 N2 125.2(2) . 3_545 ?
N1 Ba1 N2 75.9(2) . 3_545 ?
N4 Ba1 N2 54.14(19) 3_545 3_545 ?
N4 Ba1 N2 64.00(19) 5_645 3_545 ?
W1 Ba1 N2 97.58(12) . 3_545 ?
N1 Ba1 N2 51.06(17) 3_545 3_545 ?
W1 Ba1 N2 30.44(12) 3_545 3_545 ?
N2 Ba1 N3 56.3(2) 6_655 6_655 ?
N3 Ba1 N3 113.46(11) . 6_655 ?
N1 Ba1 N3 162.6(2) . 6_655 ?
N4 Ba1 N3 96.39(18) 3_545 6_655 ?
N4 Ba1 N3 106.10(18) 5_645 6_655 ?
W1 Ba1 N3 145.69(12) . 6_655 ?
N1 Ba1 N3 64.62(18) 3_545 6_655 ?
W1 Ba1 N3 92.60(12) 3_545 6_655 ?
N2 Ba1 N3 115.15(17) 3_545 6_655 ?
N2 Ba1 Sr2 64.17(17) 6_655 7_765 ?
N3 Ba1 Sr2 145.21(16) . 7_765 ?
N1 Ba1 Sr2 122.58(16) . 7_765 ?
N4 Ba1 Sr2 48.57(14) 3_545 7_765 ?
N4 Ba1 Sr2 130.47(13) 5_645 7_765 ?
W1 Ba1 Sr2 148.85(3) . 7_765 ?
N1 Ba1 Sr2 47.27(13) 3_545 7_765 ?
W1 Ba1 Sr2 57.51(2) 3_545 7_765 ?
N2 Ba1 Sr2 87.86(12) 3_545 7_765 ?
N3 Ba1 Sr2 48.48(12) 6_655 7_765 ?
N2 Ba1 Ba2 64.17(17) 6_655 7_765 ?
N3 Ba1 Ba2 145.21(16) . 7_765 ?
N1 Ba1 Ba2 122.58(16) . 7_765 ?
N4 Ba1 Ba2 48.57(14) 3_545 7_765 ?
N4 Ba1 Ba2 130.47(13) 5_645 7_765 ?
W1 Ba1 Ba2 148.85(3) . 7_765 ?
N1 Ba1 Ba2 47.27(13) 3_545 7_765 ?
W1 Ba1 Ba2 57.51(2) 3_545 7_765 ?
N2 Ba1 Ba2 87.86(12) 3_545 7_765 ?
N3 Ba1 Ba2 48.48(12) 6_655 7_765 ?
Sr2 Ba1 Ba2 0.00(2) 7_765 7_765 ?
N3 Ba2 N2 109.2(2) . 7_655 ?
N3 Ba2 N4 88.0(2) . 5_645 ?
N2 Ba2 N4 145.7(2) 7_655 5_645 ?
N3 Ba2 N1 149.2(2) . 5_645 ?
N2 Ba2 N1 90.6(2) 7_655 5_645 ?
N4 Ba2 N1 63.6(2) 5_645 5_645 ?
N3 Ba2 N4 66.2(2) . . ?
N2 Ba2 N4 79.7(2) 7_655 . ?
N4 Ba2 N4 80.9(2) 5_645 . ?
N1 Ba2 N4 95.9(2) 5_645 . ?
N3 Ba2 N3 126.77(5) . 4_644 ?
N2 Ba2 N3 76.6(2) 7_655 4_644 ?
N4 Ba2 N3 117.1(2) 5_645 4_644 ?
N1 Ba2 N3 79.8(2) 5_645 4_644 ?
N4 Ba2 N3 155.8(2) . 4_644 ?
N3 Ba2 W1 32.91(16) . . ?
N2 Ba2 W1 95.07(17) 7_655 . ?
N4 Ba2 W1 83.59(16) 5_645 . ?
N1 Ba2 W1 125.29(16) 5_645 . ?
N4 Ba2 W1 33.30(15) . . ?
N3 Ba2 W1 154.11(15) 4_644 . ?
N3 Ba2 W1 117.22(16) . 5_645 ?
N2 Ba2 W1 116.20(17) 7_655 5_645 ?
N4 Ba2 W1 32.49(15) 5_645 5_645 ?
N1 Ba2 W1 32.37(15) 5_645 5_645 ?
N4 Ba2 W1 81.62(15) . 5_645 ?
N3 Ba2 W1 104.68(15) 4_644 5_645 ?
W1 Ba2 W1 100.99(2) . 5_645 ?
N3 Ba2 N2 84.5(2) . 4_644 ?
N2 Ba2 N2 125.81(16) 7_655 4_644 ?
N4 Ba2 N2 84.1(2) 5_645 4_644 ?
N1 Ba2 N2 103.1(2) 5_645 4_644 ?
N4 Ba2 N2 147.3(2) . 4_644 ?
N3 Ba2 N2 55.63(19) 4_644 4_644 ?
W1 Ba2 N2 116.26(13) . 4_644 ?
W1 Ba2 N2 100.58(13) 5_645 4_644 ?
N3 Ba2 W1 97.38(16) . 4_644 ?
N2 Ba2 W1 95.48(17) 7_655 4_644 ?
N4 Ba2 W1 111.93(15) 5_645 4_644 ?
N1 Ba2 W1 104.06(16) 5_645 4_644 ?
N4 Ba2 W1 159.55(15) . 4_644 ?
N3 Ba2 W1 31.08(14) 4_644 4_644 ?
W1 Ba2 W1 129.25(2) . 4_644 ?
W1 Ba2 W1 117.90(3) 5_645 4_644 ?
N2 Ba2 W1 30.43(13) 4_644 4_644 ?
N3 Ba2 Sr3 165.13(16) . 1_545 ?
N2 Ba2 Sr3 59.13(17) 7_655 1_545 ?
N4 Ba2 Sr3 106.75(16) 5_645 1_545 ?
N1 Ba2 Sr3 45.29(15) 5_645 1_545 ?
N4 Ba2 Sr3 116.89(15) . 1_545 ?
N3 Ba2 Sr3 44.87(15) 4_644 1_545 ?
W1 Ba2 Sr3 147.96(3) . 1_545 ?
W1 Ba2 Sr3 77.51(2) 5_645 1_545 ?
N2 Ba2 Sr3 95.21(13) 4_644 1_545 ?
W1 Ba2 Sr3 75.86(3) 4_644 1_545 ?
N3 Ba2 Ba3 165.13(16) . 1_545 ?
N2 Ba2 Ba3 59.13(17) 7_655 1_545 ?
N4 Ba2 Ba3 106.75(16) 5_645 1_545 ?
N1 Ba2 Ba3 45.29(15) 5_645 1_545 ?
N4 Ba2 Ba3 116.89(15) . 1_545 ?
N3 Ba2 Ba3 44.87(15) 4_644 1_545 ?
W1 Ba2 Ba3 147.96(3) . 1_545 ?
W1 Ba2 Ba3 77.51(2) 5_645 1_545 ?
N2 Ba2 Ba3 95.21(13) 4_644 1_545 ?
W1 Ba2 Ba3 75.86(3) 4_644 1_545 ?
Sr3 Ba2 Ba3 0.00(3) 1_545 1_545 ?
N4 Ba3 N3 136.1(2) 7_665 4_654 ?
N4 Ba3 N1 94.5(2) 7_665 5_655 ?
N3 Ba3 N1 93.7(2) 4_654 5_655 ?
N4 Ba3 N1 117.1(2) 7_665 . ?
N3 Ba3 N1 105.8(2) 4_654 . ?
N1 Ba3 N1 91.1(2) 5_655 . ?
N4 Ba3 N2 85.4(2) 7_665 . ?
N3 Ba3 N2 103.4(2) 4_654 . ?
N1 Ba3 N2 155.6(2) 5_655 . ?
N1 Ba3 N2 67.6(2) . . ?
N4 Ba3 N2 63.0(2) 7_665 7_665 ?
N3 Ba3 N2 74.7(2) 4_654 7_665 ?
N1 Ba3 N2 86.2(2) 5_655 7_665 ?
N1 Ba3 N2 177.3(2) . 7_665 ?
N2 Ba3 N2 115.02(15) . 7_665 ?
N4 Ba3 W1 104.72(17) 7_665 . ?
N3 Ba3 W1 105.69(17) 4_654 . ?
N1 Ba3 W1 124.45(17) 5_655 . ?
N1 Ba3 W1 33.79(16) . . ?
N2 Ba3 W1 33.89(16) . . ?
N2 Ba3 W1 148.85(14) 7_665 . ?
N4 Ba3 W1 32.57(17) 7_665 7_665 ?
N3 Ba3 W1 103.55(17) 4_654 7_665 ?
N1 Ba3 W1 98.80(17) 5_655 7_665 ?
N1 Ba3 W1 148.32(16) . 7_665 ?
N2 Ba3 W1 94.18(16) . 7_665 ?
N2 Ba3 W1 32.45(14) 7_665 7_665 ?
W1 Ba3 W1 124.83(3) . 7_665 ?
N4 Ba3 Sr2 98.93(17) 7_665 1_565 ?
N3 Ba3 Sr2 54.91(17) 4_654 1_565 ?
N1 Ba3 Sr2 52.34(17) 5_655 1_565 ?
N1 Ba3 Sr2 131.27(17) . 1_565 ?
N2 Ba3 Sr2 151.84(17) . 1_565 ?
N2 Ba3 Sr2 46.73(14) 7_665 1_565 ?
W1 Ba3 Sr2 156.34(3) . 1_565 ?
W1 Ba3 Sr2 76.50(3) 7_665 1_565 ?
N4 Ba3 Ba2 98.93(17) 7_665 1_565 ?
N3 Ba3 Ba2 54.91(17) 4_654 1_565 ?
N1 Ba3 Ba2 52.34(17) 5_655 1_565 ?
N1 Ba3 Ba2 131.27(17) . 1_565 ?
N2 Ba3 Ba2 151.84(17) . 1_565 ?
N2 Ba3 Ba2 46.73(14) 7_665 1_565 ?
W1 Ba3 Ba2 156.34(3) . 1_565 ?
W1 Ba3 Ba2 76.50(3) 7_665 1_565 ?
Sr2 Ba3 Ba2 0.00(2) 1_565 1_565 ?
N4 Ba3 Sr3 112.78(17) 7_665 5_655 ?
N3 Ba3 Sr3 104.04(17) 4_654 5_655 ?
N1 Ba3 Sr3 46.87(17) 5_655 5_655 ?
N1 Ba3 Sr3 44.26(16) . 5_655 ?
N2 Ba3 Sr3 110.92(17) . 5_655 ?
N2 Ba3 Sr3 133.03(14) 7_665 5_655 ?
W1 Ba3 Sr3 77.77(2) . 5_655 ?
W1 Ba3 Sr3 136.72(4) 7_665 5_655 ?
Sr2 Ba3 Sr3 93.15(3) 1_565 5_655 ?
Ba2 Ba3 Sr3 93.15(3) 1_565 5_655 ?
N4 Ba3 Ba3 112.78(17) 7_665 5_655 ?
N3 Ba3 Ba3 104.04(17) 4_654 5_655 ?
N1 Ba3 Ba3 46.87(17) 5_655 5_655 ?
N1 Ba3 Ba3 44.26(16) . 5_655 ?
N2 Ba3 Ba3 110.92(17) . 5_655 ?
N2 Ba3 Ba3 133.03(14) 7_665 5_655 ?
W1 Ba3 Ba3 77.77(2) . 5_655 ?
W1 Ba3 Ba3 136.72(4) 7_665 5_655 ?
Sr2 Ba3 Ba3 93.15(3) 1_565 5_655 ?
Ba2 Ba3 Ba3 93.15(3) 1_565 5_655 ?
Sr3 Ba3 Ba3 0.00(3) 5_655 5_655 ?
W1 N1 Sr3 171.0(4) . 5_655 ?
W1 N1 Ba3 171.0(4) . 5_655 ?
Sr3 N1 Ba3 0.00(4) 5_655 5_655 ?
W1 N1 Ba3 92.2(3) . . ?
Sr3 N1 Ba3 88.9(2) 5_655 . ?
Ba3 N1 Ba3 88.9(2) 5_655 . ?
W1 N1 Ba1 91.6(3) . . ?
Sr3 N1 Ba1 94.3(2) 5_655 . ?
Ba3 N1 Ba1 94.3(2) 5_655 . ?
Ba3 N1 Ba1 131.6(3) . . ?
W1 N1 Sr2 91.6(3) . 5_645 ?
Sr3 N1 Sr2 82.4(2) 5_655 5_645 ?
Ba3 N1 Sr2 82.4(2) 5_655 5_645 ?
Ba3 N1 Sr2 143.9(3) . 5_645 ?
Ba1 N1 Sr2 84.1(2) . 5_645 ?
W1 N1 Ba2 91.6(3) . 5_645 ?
Sr3 N1 Ba2 82.4(2) 5_655 5_645 ?
Ba3 N1 Ba2 82.4(2) 5_655 5_645 ?
Ba3 N1 Ba2 143.9(3) . 5_645 ?
Ba1 N1 Ba2 84.1(2) . 5_645 ?
Sr2 N1 Ba2 0.00(3) 5_645 5_645 ?
W1 N1 N3 36.2(2) . . ?
Sr3 N1 N3 151.0(3) 5_655 . ?
Ba3 N1 N3 151.0(3) 5_655 . ?
Ba3 N1 N3 106.6(3) . . ?
Ba1 N1 N3 57.1(2) . . ?
Sr2 N1 N3 97.3(3) 5_645 . ?
Ba2 N1 N3 97.3(3) 5_645 . ?
W1 N1 N4 35.9(2) . . ?
Sr3 N1 N4 136.0(3) 5_655 . ?
Ba3 N1 N4 136.0(3) 5_655 . ?
Ba3 N1 N4 112.0(3) . . ?
Ba1 N1 N4 98.6(3) . . ?
Sr2 N1 N4 57.7(2) 5_645 . ?
Ba2 N1 N4 57.7(2) 5_645 . ?
N3 N1 N4 60.8(3) . . ?
W1 N1 N2 35.3(2) . . ?
Sr3 N1 N2 144.0(3) 5_655 . ?
Ba3 N1 N2 144.0(3) 5_655 . ?
Ba3 N1 N2 57.1(2) . . ?
Ba1 N1 N2 116.4(3) . . ?
Sr2 N1 N2 117.3(3) 5_645 . ?
Ba2 N1 N2 117.3(3) 5_645 . ?
N3 N1 N2 61.0(3) . . ?
N4 N1 N2 60.8(3) . . ?
W1 N1 Ba1 75.8(2) . 3_445 ?
Sr3 N1 Ba1 95.9(2) 5_655 3_445 ?
Ba3 N1 Ba1 95.9(2) 5_655 3_445 ?
Ba3 N1 Ba1 75.46(18) . 3_445 ?
Ba1 N1 Ba1 151.2(3) . 3_445 ?
Sr2 N1 Ba1 70.76(16) 5_645 3_445 ?
Ba2 N1 Ba1 70.76(16) 5_645 3_445 ?
N3 N1 Ba1 111.4(3) . 3_445 ?
N4 N1 Ba1 56.36(19) . 3_445 ?
N2 N1 Ba1 66.6(2) . 3_445 ?
W1 N2 Ba1 108.6(3) . 6 ?
W1 N2 Sr2 141.8(4) . 7_665 ?
Ba1 N2 Sr2 94.2(2) 6 7_665 ?
W1 N2 Ba2 141.8(4) . 7_665 ?
Ba1 N2 Ba2 94.2(2) 6 7_665 ?
Sr2 N2 Ba2 0.00(3) 7_665 7_665 ?
W1 N2 Ba3 90.4(3) . . ?
Ba1 N2 Ba3 134.6(3) 6 . ?
Sr2 N2 Ba3 94.8(2) 7_665 . ?
Ba2 N2 Ba3 94.8(2) 7_665 . ?
W1 N2 N1 35.2(2) . . ?
Ba1 N2 N1 134.2(3) 6 . ?
Sr2 N2 N1 131.5(3) 7_665 . ?
Ba2 N2 N1 131.5(3) 7_665 . ?
Ba3 N2 N1 55.4(2) . . ?
W1 N2 N3 34.4(2) . . ?
Ba1 N2 N3 77.0(2) 6 . ?
Sr2 N2 N3 160.9(3) 7_665 . ?
Ba2 N2 N3 160.9(3) 7_665 . ?
Ba3 N2 N3 103.5(3) . . ?
N1 N2 N3 58.8(3) . . ?
W1 N2 N4 34.7(2) . . ?
Ba1 N2 N4 109.6(3) 6 . ?
Sr2 N2 N4 109.2(3) 7_665 . ?
Ba2 N2 N4 109.2(3) 7_665 . ?
Ba3 N2 N4 109.0(3) . . ?
N1 N2 N4 59.3(2) . . ?
N3 N2 N4 59.6(2) . . ?
W1 N2 Sr3 79.5(3) . 7_655 ?
Ba1 N2 Sr3 81.0(2) 6 7_655 ?
Sr2 N2 Sr3 74.13(19) 7_665 7_655 ?
Ba2 N2 Sr3 74.13(19) 7_665 7_655 ?
Ba3 N2 Sr3 144.0(3) . 7_655 ?
N1 N2 Sr3 106.8(3) . 7_655 ?
N3 N2 Sr3 87.6(3) . 7_655 ?
N4 N2 Sr3 47.81(18) . 7_655 ?
W1 N2 Ba3 79.5(3) . 7_655 ?
Ba1 N2 Ba3 81.0(2) 6 7_655 ?
Sr2 N2 Ba3 74.13(19) 7_665 7_655 ?
Ba2 N2 Ba3 74.13(19) 7_665 7_655 ?
Ba3 N2 Ba3 144.0(3) . 7_655 ?
N1 N2 Ba3 106.8(3) . 7_655 ?
N3 N2 Ba3 87.6(3) . 7_655 ?
N4 N2 Ba3 47.81(18) . 7_655 ?
Sr3 N2 Ba3 0.00(4) 7_655 7_655 ?
W1 N2 Sr2 77.5(2) . 4_654 ?
Ba1 N2 Sr2 72.26(18) 6 4_654 ?
Sr2 N2 Sr2 139.9(3) 7_665 4_654 ?
Ba2 N2 Sr2 139.9(3) 7_665 4_654 ?
Ba3 N2 Sr2 72.41(18) . 4_654 ?
N1 N2 Sr2 72.2(2) . 4_654 ?
N3 N2 Sr2 53.82(19) . 4_654 ?
N4 N2 Sr2 110.9(3) . 4_654 ?
Sr3 N2 Sr2 136.6(3) 7_655 4_654 ?
Ba3 N2 Sr2 136.6(3) 7_655 4_654 ?
W1 N3 Sr3 171.0(4) . 4_644 ?
W1 N3 Ba3 171.0(4) . 4_644 ?
Sr3 N3 Ba3 0.00(4) 4_644 4_644 ?
W1 N3 Ba2 95.6(3) . . ?
Sr3 N3 Ba2 90.9(2) 4_644 . ?
Ba3 N3 Ba2 90.9(2) 4_644 . ?
W1 N3 Ba1 93.2(3) . . ?
Sr3 N3 Ba1 91.7(2) 4_644 . ?
Ba3 N3 Ba1 91.7(2) 4_644 . ?
Ba2 N3 Ba1 101.3(2) . . ?
W1 N3 Sr2 92.5(3) . 4_654 ?
Sr3 N3 Sr2 80.2(2) 4_644 4_654 ?
Ba3 N3 Sr2 80.2(2) 4_644 4_654 ?
Ba2 N3 Sr2 168.4(3) . 4_654 ?
Ba1 N3 Sr2 86.5(2) . 4_654 ?
W1 N3 Ba2 92.5(3) . 4_654 ?
Sr3 N3 Ba2 80.2(2) 4_644 4_654 ?
Ba3 N3 Ba2 80.2(2) 4_644 4_654 ?
Ba2 N3 Ba2 168.4(3) . 4_654 ?
Ba1 N3 Ba2 86.5(2) . 4_654 ?
Sr2 N3 Ba2 0.00(3) 4_654 4_654 ?
W1 N3 N1 36.3(2) . . ?
Sr3 N3 N1 145.2(3) 4_644 . ?
Ba3 N3 N1 145.2(3) 4_644 . ?
Ba2 N3 N1 110.9(3) . . ?
Ba1 N3 N1 58.5(2) . . ?
Sr2 N3 N1 80.5(2) 4_654 . ?
Ba2 N3 N1 80.5(2) 4_654 . ?
W1 N3 N4 35.2(2) . . ?
Sr3 N3 N4 150.8(3) 4_644 . ?
Ba3 N3 N4 150.8(3) 4_644 . ?
Ba2 N3 N4 60.4(2) . . ?
Ba1 N3 N4 99.0(3) . . ?
Sr2 N3 N4 127.3(3) 4_654 . ?
Ba2 N3 N4 127.3(3) 4_654 . ?
N1 N3 N4 60.0(3) . . ?
W1 N3 N2 34.6(2) . . ?
Sr3 N3 N2 136.6(3) 4_644 . ?
Ba3 N3 N2 136.6(3) 4_644 . ?
Ba2 N3 N2 112.4(3) . . ?
Ba1 N3 N2 117.0(3) . . ?
Sr2 N3 N2 70.6(2) 4_654 . ?
Ba2 N3 N2 70.6(2) 4_654 . ?
N1 N3 N2 60.2(3) . . ?
N4 N3 N2 60.3(2) . . ?
W1 N3 N2 117.8(3) . 6_655 ?
Sr3 N3 N2 60.8(2) 4_644 6_655 ?
Ba3 N3 N2 60.8(2) 4_644 6_655 ?
Ba2 N3 N2 132.6(3) . 6_655 ?
Ba1 N3 N2 48.14(17) . 6_655 ?
Sr2 N3 N2 48.35(17) 4_654 6_655 ?
Ba2 N3 N2 48.35(17) 4_654 6_655 ?
N1 N3 N2 84.8(3) . 6_655 ?
N4 N3 N2 142.8(3) . 6_655 ?
N2 N3 N2 114.0(3) . 6_655 ?
W1 N4 Sr3 100.0(3) . 7_655 ?
W1 N4 Ba3 100.0(3) . 7_655 ?
Sr3 N4 Ba3 0.00(5) 7_655 7_655 ?
W1 N4 Sr2 92.5(3) . 5_645 ?
Sr3 N4 Sr2 160.9(3) 7_655 5_645 ?
Ba3 N4 Sr2 160.9(3) 7_655 5_645 ?
W1 N4 Ba2 92.5(3) . 5_645 ?
Sr3 N4 Ba2 160.9(3) 7_655 5_645 ?
Ba3 N4 Ba2 160.9(3) 7_655 5_645 ?
Sr2 N4 Ba2 0.00(3) 5_645 5_645 ?
W1 N4 Ba2 88.4(3) . . ?
Sr3 N4 Ba2 95.7(2) 7_655 . ?
Ba3 N4 Ba2 95.7(2) 7_655 . ?
Sr2 N4 Ba2 99.1(2) 5_645 . ?
Ba2 N4 Ba2 99.1(2) 5_645 . ?
W1 N4 N1 35.8(2) . . ?
Sr3 N4 N1 128.6(3) 7_655 . ?
Ba3 N4 N1 128.6(3) 7_655 . ?
Sr2 N4 N1 58.7(2) 5_645 . ?
Ba2 N4 N1 58.7(2) 5_645 . ?
Ba2 N4 N1 104.4(3) . . ?
W1 N4 N3 35.0(2) . . ?
Sr3 N4 N3 101.6(3) 7_655 . ?
Ba3 N4 N3 101.6(3) 7_655 . ?
Sr2 N4 N3 96.9(3) 5_645 . ?
Ba2 N4 N3 96.9(3) 5_645 . ?
Ba2 N4 N3 53.4(2) . . ?
N1 N4 N3 59.2(2) . . ?
W1 N4 N2 34.6(2) . . ?
Sr3 N4 N2 69.2(2) 7_655 . ?
Ba3 N4 N2 69.2(2) 7_655 . ?
Sr2 N4 N2 117.4(3) 5_645 . ?
Ba2 N4 N2 117.4(3) 5_645 . ?
Ba2 N4 N2 106.3(3) . . ?
N1 N4 N2 59.9(2) . . ?
N3 N4 N2 60.1(2) . . ?
W1 N4 Ba1 86.4(3) . 3_445 ?
Sr3 N4 Ba1 89.2(2) 7_655 3_445 ?
Ba3 N4 Ba1 89.2(2) 7_655 3_445 ?
Sr2 N4 Ba1 77.12(18) 5_645 3_445 ?
Ba2 N4 Ba1 77.12(18) 5_645 3_445 ?
Ba2 N4 Ba1 173.4(3) . 3_445 ?
N1 N4 Ba1 69.1(2) . 3_445 ?
N3 N4 Ba1 121.3(3) . 3_445 ?
N2 N4 Ba1 71.3(2) . 3_445 ?
W1 N4 Ba1 166.2(4) . 5_645 ?
Sr3 N4 Ba1 82.7(2) 7_655 5_645 ?
Ba3 N4 Ba1 82.7(2) 7_655 5_645 ?
Sr2 N4 Ba1 88.6(2) 5_645 5_645 ?
Ba2 N4 Ba1 88.6(2) 5_645 5_645 ?
Ba2 N4 Ba1 77.85(19) . 5_645 ?
N1 N4 Ba1 147.3(3) . 5_645 ?
N3 N4 Ba1 131.2(3) . 5_645 ?
N2 N4 Ba1 151.8(3) . 5_645 ?
Ba1 N4 Ba1 107.3(2) 3_445 5_645 ?

loop_
_geom_bond_atom_site_label_1
_geom_bond_atom_site_label_2
_geom_bond_distance
_geom_bond_site_symmetry_2
_geom_bond_publ_flag
W1 N3 1.870(8) . ?
W1 N1 1.874(8) . ?
W1 N2 1.878(8) . ?
W1 N4 1.881(8) . ?
W1 Ba3 3.3674(18) . ?
W1 Ba2 3.4252(17) . ?
W1 Sr3 3.4411(15) 7_655 ?
W1 Ba3 3.4411(15) 7_655 ?
W1 Ba1 3.4592(18) . ?
W1 Sr2 3.4993(14) 5_645 ?
Ba1 N2 2.701(8) 6_655 ?
Ba1 N3 2.809(7) . ?
Ba1 N1 2.854(8) . ?
Ba1 N4 3.110(8) 3_545 ?
Ba1 N4 3.212(8) 5_645 ?
Ba1 N1 3.490(8) 3_545 ?
Ba1 W1 3.5322(12) 3_545 ?
Ba1 N2 3.614(8) 3_545 ?
Ba1 N3 3.617(8) 6_655 ?
Ba1 Sr2 3.7326(16) 7_765 ?
Ba1 Ba2 3.7326(16) 7_765 ?
Ba2 N3 2.693(8) . ?
Ba2 N2 2.752(8) 7_655 ?
Ba2 N4 2.871(7) 5_645 ?
Ba2 N1 2.904(8) 5_645 ?
Ba2 N4 2.916(8) . ?
Ba2 N3 3.019(8) 4_644 ?
Ba2 W1 3.4993(14) 5_645 ?
Ba2 N2 3.527(8) 4_644 ?
Ba2 W1 3.6196(13) 4_644 ?
Ba2 Sr3 3.6360(18) 1_545 ?
Ba2 Ba3 3.6360(18) 1_545 ?
Ba3 N4 2.572(7) 7_665 ?
Ba3 N3 2.603(8) 4_654 ?
Ba3 N1 2.607(8) 5_655 ?
Ba3 N1 2.726(8) . ?
Ba3 N2 2.781(8) . ?
Ba3 N2 3.245(8) 7_665 ?
Ba3 W1 3.4411(15) 7_665 ?
Ba3 Sr2 3.6360(19) 1_565 ?
Ba3 Ba2 3.6360(19) 1_565 ?
Ba3 Sr3 3.7347(18) 5_655 ?
Ba3 Ba3 3.7347(18) 5_655 ?
N1 Sr3 2.607(8) 5_655 ?
N1 Ba3 2.607(8) 5_655 ?
N1 Sr2 2.904(8) 5_645 ?
N1 Ba2 2.904(8) 5_645 ?
N1 N3 3.020(11) . ?
N1 N4 3.043(11) . ?
N1 N2 3.063(11) . ?
N1 Ba1 3.490(8) 3_445 ?
N2 Ba1 2.701(8) 6 ?
N2 Sr2 2.752(8) 7_665 ?
N2 Ba2 2.752(8) 7_665 ?
N2 N3 3.088(11) . ?
N2 N4 3.093(11) . ?
N2 Sr3 3.245(8) 7_655 ?
N2 Ba3 3.245(8) 7_655 ?
N2 Sr2 3.527(8) 4_654 ?
N3 Sr3 2.603(8) 4_644 ?
N3 Ba3 2.603(8) 4_644 ?
N3 Sr2 3.019(8) 4_654 ?
N3 Ba2 3.019(8) 4_654 ?
N3 N4 3.069(10) . ?
N3 N2 3.583(11) 6_655 ?
N4 Sr3 2.572(7) 7_655 ?
N4 Ba3 2.572(7) 7_655 ?
N4 Sr2 2.871(7) 5_645 ?
N4 Ba2 2.871(7) 5_645 ?
N4 Ba1 3.110(8) 3_445 ?
N4 Ba1 3.212(8) 5_645 ?
